data_4327695
loop_
_publ_author_name
'Hui Shan'
'Alan James'
'Paul R. Sharp'

_publ_contact_author
;
 Paul R. Sharp
 Department of Chemistry
 University of Missouri
 Columbia, MO  65211
;
_publ_contact_author_email SharpP@missouri.edu
_publ_contact_author_fax 573-882-2754
_publ_contact_author_phone 573-882-7715
_publ_section_title
;
 Platinum(II) 1,5-COD Oxo Complexes
;
_journal_name_full 'Inorganic Chemistry'
_journal_page_first 5727
_journal_page_last 5732
_journal_paper_doi 10.1021/ic980818+
_journal_volume 37
_journal_year 1998
_chemical_formula_structural '[(1,5-COD)4Pt4(u3-O)2Cl2]+2 (CF3SO3)2 (CH2Cl2)2'
_chemical_formula_sum 'C18 H26 Cl3 F3 O4 Pt2 S'
_chemical_formula_weight 892.00
_chemical_name_systematic
; 
 ? 
;
_space_group_IT_number 152
_symmetry_cell_setting trigonal
_symmetry_space_group_name_Hall 'P 31 2"'
_symmetry_space_group_name_H-M 'P 31 2 1'
_atom_sites_solution_hydrogens geom
_atom_sites_solution_primary direct
_atom_sites_solution_secondary difmap
_audit_creation_method SHELXL
_cell_angle_alpha 90.00
_cell_angle_beta 90.00
_cell_angle_gamma 120.00
_cell_formula_units_Z 6
_cell_length_a 11.8878(4)
_cell_length_b 11.8878(4)
_cell_length_c 29.3193(15)
_cell_measurement_temperature 173(2)
_cell_volume 3588.3(3)
_computing_cell_refinement 'Siemens SMART Software Reference Manual (1994)'
_computing_data_collection 'Siemens SMART Software Reference Manual (1994)'
_computing_data_reduction 'Siemens SAINT version 4'
_computing_molecular_graphics 'RES2INS (Len Barbour, 1996)'
_computing_publication_material 'Siemens SHELXTL, ORTEP III'
_computing_structure_refinement 'SHELXTL version 5 (Sheldrick, 1994)'
_computing_structure_solution 'SHELXTL version 5 (Sheldrick, 1994)'
_diffrn_ambient_temperature 173(2)
_diffrn_measurement_device 'Siemens SMART CCD'
_diffrn_measurement_method '\w scans'
_diffrn_radiation_monochromator graphite
_diffrn_radiation_source 'fine-focus sealed tube'
_diffrn_radiation_type MoK\a
_diffrn_radiation_wavelength 0.71070
_diffrn_reflns_av_R_equivalents 0.0671
_diffrn_reflns_av_sigmaI/netI 0.0564
_diffrn_reflns_limit_h_max 15
_diffrn_reflns_limit_h_min -12
_diffrn_reflns_limit_k_max 7
_diffrn_reflns_limit_k_min -15
_diffrn_reflns_limit_l_max 37
_diffrn_reflns_limit_l_min -33
_diffrn_reflns_number 22091
_diffrn_reflns_theta_max 27.28
_diffrn_reflns_theta_min 1.98
_exptl_absorpt_coefficient_mu 12.152
_exptl_absorpt_correction_T_max 1.000
_exptl_absorpt_correction_T_min 0.594
_exptl_absorpt_correction_type 'SADABS (Sheldrick, 1996)'
_exptl_crystal_colour Yellow
_exptl_crystal_density_diffrn 2.471
_exptl_crystal_description prism
_exptl_crystal_F_000 2484
_exptl_crystal_size_max 0.5
_exptl_crystal_size_mid 0.5
_exptl_crystal_size_min 0.5
_refine_diff_density_max 1.350
_refine_diff_density_min -2.999
_refine_diff_density_rms 0.226
_refine_ls_abs_structure_details 'Flack H D (1983), Acta Cryst. A39, 876-881'
_refine_ls_abs_structure_Flack 0.02(2)
_refine_ls_extinction_method none
_refine_ls_goodness_of_fit_all 1.044
_refine_ls_goodness_of_fit_obs 1.071
_refine_ls_matrix_type full
_refine_ls_number_parameters 299
_refine_ls_number_reflns 5327
_refine_ls_number_restraints 6
_refine_ls_restrained_S_all 1.044
_refine_ls_restrained_S_obs 1.071
_refine_ls_R_factor_all 0.0472
_refine_ls_R_factor_obs 0.0421
_refine_ls_shift/esd_max 0.255
_refine_ls_shift/esd_mean 0.013
_refine_ls_structure_factor_coef Fsqd
_refine_ls_weighting_details 'w=1/[\s^2^(Fo^2^)+(0.0459P)^2^+15.9835P] where P=(Fo^2^+2Fc^2^)/3'
_refine_ls_weighting_scheme calc
_refine_ls_wR_factor_all 0.0980
_refine_ls_wR_factor_obs 0.0959
_reflns_number_observed 4862
_reflns_number_total 5327
_reflns_observed_criterion >2sigma(I)
_cod_data_source_file ic9808182B_2.cif
_cod_data_source_block '[(1,5-COD)4Pt4(u3-O)2Cl2](CF3SO3)_2'
_cod_depositor_comments
;
The following automatic conversions were performed:

'_refine_ls_weighting_scheme' value 'calc
w=1/[\s^2^(Fo^2^)+(0.0459P)^2^+15.9835P] where P=(Fo^2^+2Fc^2^)/3'
was changed to 'calc'. New tag '_refine_ls_weighting_details' was
created. The value of the new tag was set to
'w=1/[\s^2^(Fo^2^)+(0.0459P)^2^+15.9835P] where P=(Fo^2^+2Fc^2^)/3'.

Automatic conversion script
Id: cif_fix_values 3143 2015-03-26 13:38:13Z robertas 
;
_cod_database_code 4327695

loop_
_symmetry_equiv_pos_as_xyz
'x, y, z'
'-y, x-y, z+1/3'
'-x+y, -x, z+2/3'
'y, x, -z'
'x-y, -y, -z+2/3'
'-x, -x+y, -z+1/3'

loop_
_atom_site_aniso_label
_atom_site_aniso_U_11
_atom_site_aniso_U_22
_atom_site_aniso_U_33
_atom_site_aniso_U_23
_atom_site_aniso_U_13
_atom_site_aniso_U_12
Pt1 0.0205(2) 0.0322(2) 0.0171(2) -0.0024(2) -0.0020(2) 0.0124(2)
Pt2 0.0266(2) 0.0252(2) 0.0197(2) 0.0003(2) -0.0022(2) 0.0070(2)
Cl1 0.061(2) 0.053(2) 0.047(2) 0.009(2) -0.002(2) 0.035(2)
Cl2 0.445(30) 0.220(17) 0.375(26) 0.121(16) 0.203(23) 0.213(21)
Cl3 0.084(8) 0.161(14) 0.182(17) -0.034(12) 0.014(8) 0.035(9)
S1 0.068(3) 0.089(3) 0.041(2) 0.001(2) -0.005(2) 0.048(3)
F1 0.053(7) 0.162(15) 0.202(18) 0.086(13) -0.038(9) -0.027(9)
F2 0.250(21) 0.282(25) 0.157(15) 0.050(14) 0.106(14) 0.236(21)
F3 0.096(8) 0.160(12) 0.043(6) 0.024(6) 0.004(5) 0.078(9)
O1 0.028(4) 0.050(5) 0.028(4) -0.012(4) 0.006(3) 0.012(4)
O2 0.049(7) 0.072(9) 0.113(11) 0.000(7) -0.033(7) 0.009(6)
O3 0.103(11) 0.092(10) 0.093(10) 0.002(8) -0.064(8) 0.036(9)
O4 0.189(19) 0.156(16) 0.050(8) -0.009(9) 0.016(10) 0.124(15)
C1 0.061(11) 0.090(14) 0.060(11) 0.015(9) 0.002(8) 0.047(11)
C2 0.062(16) 0.033(12) 0.037(12) 0.014(9) 0.012(11) 0.026(12)
C11 0.053(8) 0.052(8) 0.012(5) -0.004(5) -0.009(5) 0.024(7)
C12 0.035(7) 0.053(8) 0.031(6) -0.014(5) -0.012(5) 0.019(6)
C13 0.031(7) 0.047(8) 0.045(8) -0.007(7) -0.013(6) -0.012(6)
C14 0.046(8) 0.041(8) 0.040(7) -0.003(6) -0.008(6) 0.008(7)
C15 0.044(7) 0.034(6) 0.020(5) 0.001(5) -0.004(5) 0.017(6)
C16 0.041(7) 0.058(8) 0.039(6) -0.004(6) -0.009(6) 0.036(7)
C17 0.070(10) 0.083(11) 0.058(9) -0.002(8) -0.002(8) 0.065(9)
C18 0.094(12) 0.072(10) 0.034(7) -0.002(7) 0.019(7) 0.062(10)
C21 0.030(6) 0.043(8) 0.034(6) 0.000(6) 0.013(5) -0.014(6)
C22 0.054(9) 0.064(9) 0.021(6) 0.017(6) -0.002(6) 0.016(7)
C23 0.111(15) 0.036(8) 0.041(8) 0.023(6) 0.005(8) 0.018(9)
C24 0.084(13) 0.039(8) 0.085(12) 0.019(8) -0.038(11) 0.004(8)
C25 0.037(7) 0.033(6) 0.032(7) -0.006(5) -0.014(5) 0.002(5)
C26 0.035(7) 0.041(8) 0.042(7) 0.003(6) 0.000(6) 0.004(6)
C27 0.019(7) 0.094(13) 0.077(12) -0.031(10) 0.005(7) 0.000(8)
C28 0.036(8) 0.064(10) 0.072(11) 0.004(8) 0.019(7) 0.012(8)
Cl3' 0.152(19) 0.088(19) 0.494(92) 0.117(42) 0.095(30) 0.026(19)
C2' 0.131(45) 0.129(46) 0.077(33) 0.005(28) 0.050(29) 0.103(40)

loop_
_atom_site_label
_atom_site_type_symbol
_atom_site_fract_x
_atom_site_fract_y
_atom_site_fract_z
_atom_site_U_iso_or_equiv
_atom_site_thermal_displace_type
_atom_site_occupancy
_atom_site_calc_flag
_atom_site_refinement_flags
_atom_site_disorder_group
Pt1 Pt 0.86309(4) 0.26472(4) 0.074575(13) 0.02358(10) Uani 1 d . .
Pt2 Pt 1.13159(4) 0.50862(4) 0.143188(13) 0.02649(11) Uani 1 d . .
Cl1 Cl 0.8406(4) 0.4246(4) 0.03856(12) 0.0504(8) Uani 1 d . .
Cl2 Cl 1.1119(21) 0.8637(17) 0.2395(7) 0.326(12) Uani 1 d D .
Cl3 Cl 1.3261(12) 0.9783(17) 0.3114(5) 0.154(7) Uani 0.570(13) d PD .
S1 S 1.3079(4) 0.1397(5) 0.11037(14) 0.0626(11) Uani 1 d . .
F1 F 1.5087(13) 0.3202(17) 0.0711(7) 0.175(9) Uani 1 d . .
F2 F 1.4426(20) 0.1323(21) 0.0436(6) 0.184(9) Uani 1 d . .
F3 F 1.3495(11) 0.2401(13) 0.0280(3) 0.093(4) Uani 1 d . .
O1 O 0.9436(8) 0.3819(8) 0.1281(3) 0.039(2) Uani 1 d . .
O2 O 1.2031(11) 0.0119(13) 0.0923(5) 0.087(4) Uani 1 d . .
O3 O 1.3906(14) 0.1197(14) 0.1405(5) 0.102(5) Uani 1 d . .
O4 O 1.2620(19) 0.2256(18) 0.1205(5) 0.115(6) Uani 1 d . .
C1 C 1.4043(17) 0.2037(19) 0.0596(6) 0.066(5) Uani 1 d . .
C2 C 1.2574(22) 0.9261(21) 0.2608(7) 0.043(6) Uani 0.570(13) d PD .
C11 C 0.8343(13) 0.1504(13) 0.0121(4) 0.040(3) Uani 1 d . .
H11 H 0.8756(13) 0.2285(13) -0.0051(4) 0.048 Uiso 1 calc R .
C12 C 0.7114(12) 0.1194(14) 0.0322(4) 0.041(3) Uani 1 d . .
H12 H 0.6779(12) 0.1758(14) 0.0266(4) 0.049 Uiso 1 calc R .
C13 C 0.6331(13) 0.0002(14) 0.0618(5) 0.055(4) Uani 1 d . .
H13B H 0.5845(13) -0.0763(14) 0.0418(5) 0.066 Uiso 1 calc R .
H13A H 0.5689(13) 0.0122(14) 0.0794(5) 0.066 Uiso 1 calc R .
C14 C 0.7165(14) -0.0285(13) 0.0957(5) 0.048(3) Uani 1 d . .
H14B H 0.6616(14) -0.0803(13) 0.1216(5) 0.058 Uiso 1 calc R .
H14A H 0.7490(14) -0.0805(13) 0.0800(5) 0.058 Uiso 1 calc R .
C15 C 0.8312(12) 0.0962(12) 0.1137(4) 0.034(3) Uani 1 d . .
H15 H 0.8175(12) 0.1359(12) 0.1396(4) 0.041 Uiso 1 calc R .
C16 C 0.9553(13) 0.1558(14) 0.0945(4) 0.041(3) Uani 1 d . .
H16 H 1.0194(13) 0.2310(14) 0.1099(4) 0.049 Uiso 1 calc R .
C17 C 1.0004(18) 0.1170(18) 0.0530(5) 0.058(4) Uani 1 d . .
H17B H 1.0130(18) 0.0429(18) 0.0606(5) 0.070 Uiso 1 calc R .
H17A H 1.0853(18) 0.1903(18) 0.0432(5) 0.070 Uiso 1 calc R .
C18 C 0.9045(17) 0.0792(16) 0.0145(5) 0.058(4) Uani 1 d . .
H18B H 0.9516(17) 0.0918(16) -0.0146(5) 0.070 Uiso 1 calc R .
H18A H 0.8404(17) -0.0146(16) 0.0172(5) 0.070 Uiso 1 calc R .
C21 C 1.2017(12) 0.5279(14) 0.0748(4) 0.050(4) Uani 1 d . .
H21 H 1.1266(12) 0.4461(14) 0.0692(4) 0.060 Uiso 1 calc R .
C22 C 1.1825(15) 0.6327(15) 0.0834(4) 0.052(4) Uani 1 d . .
H22 H 1.0961(15) 0.6175(15) 0.0836(4) 0.063 Uiso 1 calc R .
C23 C 1.2896(19) 0.7655(14) 0.0922(5) 0.071(6) Uani 1 d . .
H23B H 1.2614(19) 0.8276(14) 0.0828(5) 0.085 Uiso 1 calc R .
H23A H 1.3643(19) 0.7816(14) 0.0727(5) 0.085 Uiso 1 calc R .
C24 C 1.3353(20) 0.7934(15) 0.1415(6) 0.081(6) Uani 1 d . .
H24B H 1.4306(20) 0.8519(15) 0.1418(6) 0.097 Uiso 1 calc R .
H24A H 1.2955(20) 0.8400(15) 0.1563(6) 0.097 Uiso 1 calc R .
C25 C 1.3036(12) 0.6769(12) 0.1688(4) 0.041(3) Uani 1 d . .
H25 H 1.2581(12) 0.6673(12) 0.1965(4) 0.049 Uiso 1 calc R .
C26 C 1.3318(12) 0.5809(13) 0.1591(5) 0.046(3) Uani 1 d . .
H26 H 1.3039(12) 0.5090(13) 0.1792(5) 0.055 Uiso 1 calc R .
C27 C 1.4057(13) 0.5896(19) 0.1174(6) 0.076(6) Uani 1 d . .
H27B H 1.4548(13) 0.5441(19) 0.1231(6) 0.091 Uiso 1 calc R .
H27A H 1.4697(13) 0.6822(19) 0.1118(6) 0.091 Uiso 1 calc R .
C28 C 1.3241(14) 0.5328(17) 0.0736(6) 0.063(4) Uani 1 d . .
H28B H 1.3745(14) 0.5862(17) 0.0473(6) 0.076 Uiso 1 calc R .
H28A H 1.3089(14) 0.4438(17) 0.0689(6) 0.076 Uiso 1 calc R .
Cl3' Cl 0.9986(56) 0.7174(25) 0.1775(33) 0.260(31) Uani 0.430(13) d PD ..
C2' C 1.0606(41) 0.8737(40) 0.1876(12) 0.096(18) Uani 0.430(13) d PD .

loop_
_atom_type_symbol
_atom_type_description
_atom_type_scat_dispersion_real
_atom_type_scat_dispersion_imag
_atom_type_scat_source
C C 0.0033 0.0016 'International Tables Vol C Tables 4.2.6.8 and 6.1.1.4'
H H 0.0000 0.0000 'International Tables Vol C Tables 4.2.6.8 and 6.1.1.4'
O O 0.0106 0.0060 'International Tables Vol C Tables 4.2.6.8 and 6.1.1.4'
F F 0.0171 0.0103 'International Tables Vol C Tables 4.2.6.8 and 6.1.1.4'
S S 0.1246 0.1234 'International Tables Vol C Tables 4.2.6.8 and 6.1.1.4'
Cl Cl 0.1484 0.1585 'International Tables Vol C Tables 4.2.6.8 and 6.1.1.4'
Pt Pt -1.7033 8.3905 'International Tables Vol C Tables 4.2.6.8 and 6.1.1.4'

loop_
_geom_angle_atom_site_label_1
_geom_angle_atom_site_label_2
_geom_angle_atom_site_label_3
_geom_angle
_geom_angle_site_symmetry_1
_geom_angle_site_symmetry_3
O1 Pt1 C16 89.7(4) . .
O1 Pt1 C12 158.1(4) . .
C16 Pt1 C12 98.5(5) . .
O1 Pt1 C15 91.7(4) . .
C16 Pt1 C15 37.7(5) . .
C12 Pt1 C15 82.8(5) . .
O1 Pt1 C11 163.0(4) . .
C16 Pt1 C11 79.8(5) . .
C12 Pt1 C11 38.6(5) . .
C15 Pt1 C11 88.2(5) . .
O1 Pt1 Cl1 89.9(3) . .
C16 Pt1 Cl1 157.6(4) . .
C12 Pt1 Cl1 90.1(4) . .
C15 Pt1 Cl1 164.7(4) . .
C11 Pt1 Cl1 94.7(4) . .
O1 Pt2 O1 78.0(4) 6_765 .
O1 Pt2 C26 98.2(4) 6_765 .
O1 Pt2 C26 160.0(5) . .
O1 Pt2 C21 163.5(5) 6_765 .
O1 Pt2 C21 95.8(4) . .
C26 Pt2 C21 82.3(5) . .
O1 Pt2 C25 95.1(4) 6_765 .
O1 Pt2 C25 161.5(4) . .
C26 Pt2 C25 37.2(5) . .
C21 Pt2 C25 95.1(5) . .
O1 Pt2 C22 157.7(5) 6_765 .
O1 Pt2 C22 99.1(5) . .
C26 Pt2 C22 91.6(5) . .
C21 Pt2 C22 37.8(6) . .
C25 Pt2 C22 80.7(5) . .
O1 Pt2 Pt2 41.3(2) 6_765 6_765
O1 Pt2 Pt2 41.1(2) . 6_765
C26 Pt2 Pt2 139.5(4) . 6_765
C21 Pt2 Pt2 136.5(3) . 6_765
C25 Pt2 Pt2 125.1(4) . 6_765
C22 Pt2 Pt2 125.5(4) . 6_765
C2 Cl2 C2' 131.4(21) . .
Cl3 Cl3 C2 162.2(10) 5_675 .
O4 S1 O3 122.6(10) . .
O4 S1 O2 112.5(10) . .
O3 S1 O2 110.0(8) . .
O4 S1 C1 105.3(9) . .
O3 S1 C1 103.6(9) . .
O2 S1 C1 99.6(9) . .
Pt1 O1 Pt2 129.7(4) . 6_765
Pt1 O1 Pt2 131.1(4) . .
Pt2 O1 Pt2 97.7(3) 6_765 .
F2 C1 F3 111.6(18) . .
F2 C1 F1 109.3(19) . .
F3 C1 F1 100.8(15) . .
F2 C1 S1 113.5(14) . .
F3 C1 S1 113.8(12) . .
F1 C1 S1 106.9(14) . .
Cl2 C2 Cl3 136.6(18) . .
C12 C11 C18 129.4(13) . .
C12 C11 Pt1 69.1(7) . .
C18 C11 Pt1 111.2(8) . .
C11 C12 C13 122.8(13) . .
C11 C12 Pt1 72.3(7) . .
C13 C12 Pt1 107.0(8) . .
C12 C13 C14 114.2(11) . .
C15 C14 C13 111.5(11) . .
C16 C15 C14 124.0(12) . .
C16 C15 Pt1 70.5(7) . .
C14 C15 Pt1 111.9(8) . .
C15 C16 C17 128.6(13) . .
C15 C16 Pt1 71.9(7) . .
C17 C16 Pt1 109.5(8) . .
C16 C17 C18 111.6(12) . .
C11 C18 C17 115.4(11) . .
C22 C21 C28 125.9(13) . .
C22 C21 Pt2 72.4(7) . .
C28 C21 Pt2 111.2(10) . .
C21 C22 C23 123.2(16) . .
C21 C22 Pt2 69.8(7) . .
C23 C22 Pt2 112.6(9) . .
C22 C23 C24 115.0(11) . .
C25 C24 C23 114.5(13) . .
C26 C25 C24 128.1(15) . .
C26 C25 Pt2 70.7(7) . .
C24 C25 Pt2 111.1(9) . .
C25 C26 C27 119.8(14) . .
C25 C26 Pt2 72.2(8) . .
C27 C26 Pt2 110.5(9) . .
C26 C27 C28 115.8(11) . .
C21 C28 C27 113.7(13) . .
Cl3' Cl3' C2' 60.9(55) 6_765 6_765
Cl3' Cl3' C2' 99.3(40) 6_765 .
C2' Cl3' C2' 59.5(28) 6_765 .
Cl3' C2' Cl2 111.0(27) 6_765 .
Cl3' C2' Cl3' 19.8(54) 6_765 .
Cl2 C2' Cl3' 93.2(48) . .
Cl3' C2' C2' 54.2(25) 6_765 6_765
Cl2 C2' C2' 150.0(39) . 6_765
Cl3' C2' C2' 66.3(33) . 6_765

loop_
_geom_bond_atom_site_label_1
_geom_bond_atom_site_label_2
_geom_bond_distance
_geom_bond_site_symmetry_2
Pt1 O1 1.997(8) .
Pt1 C16 2.153(11) .
Pt1 C12 2.161(12) .
Pt1 C15 2.171(11) .
Pt1 C11 2.203(11) .
Pt1 Cl1 2.304(3) .
Pt2 O1 2.014(7) 6_765
Pt2 O1 2.022(8) .
Pt2 C26 2.139(13) .
Pt2 C21 2.139(11) .
Pt2 C25 2.158(11) .
Pt2 C22 2.172(12) .
Pt2 Pt2 3.0391(8) 6_765
Cl2 C2 1.63(2) .
Cl2 C2' 1.67(3) .
Cl3 Cl3 1.36(3) 5_675
Cl3 C2 1.66(2) .
S1 O4 1.41(2) .
S1 O3 1.426(12) .
S1 O2 1.499(12) .
S1 C1 1.80(2) .
F1 C1 1.36(2) .
F2 C1 1.24(2) .
F3 C1 1.32(2) .
O1 Pt2 2.014(7) 6_765
C11 C12 1.44(2) .
C11 C18 1.46(2) .
C12 C13 1.52(2) .
C13 C14 1.56(2) .
C14 C15 1.52(2) .
C15 C16 1.40(2) .
C16 C17 1.49(2) .
C17 C18 1.51(2) .
C21 C22 1.40(2) .
C21 C28 1.43(2) .
C22 C23 1.47(2) .
C23 C24 1.52(2) .
C24 C25 1.48(2) .
C25 C26 1.37(2) .
C26 C27 1.48(2) .
C27 C28 1.55(2) .
Cl3' Cl3' 0.64(19) 6_765
Cl3' C2' 1.86(9) 6_765
Cl3' C2' 1.65(3) .
C2' Cl3' 1.86(9) 6_765
C2' C2' 1.75(7) 6_765
